data_7237472
loop_
_publ_author_name
'Liu, Zhong-Yi'
'Zhao, Hong'
'Song, Wei-Chao'
'Wang, Xiu-Guang'
'Liu, Zheng-Yu'
'Zhao, Xiao-Jun'
'Yang, En-Cui'

_publ_section_title
;
 A dynamic microporous magnet exhibiting room-temperature thermal
 hysteresis, variable magnetic ordering temperatures and highly selective
 adsorption for CO2
;
_journal_issue 2
_journal_name_full 'Journal of Materials Chemistry C'
_journal_page_first 218
_journal_paper_doi 10.1039/C8TC03356K
_journal_volume 7
_journal_year 2019
_chemical_formula_moiety 'C12 H11 Co2.5 N11 O6.5'
_chemical_formula_sum 'C12 H11 Co2.5 N11 O6.5'
_chemical_formula_weight 560.64
_space_group_crystal_system monoclinic
_space_group_IT_number 15
_space_group_name_Hall '-C 2yc'
_space_group_name_H-M_alt 'C 1 2/c 1'
_atom_sites_solution_hydrogens mixed
_atom_sites_solution_primary dual
_audit_creation_date 2018-09-19
_audit_creation_method
;
Olex2 1.2-beta
(compiled 2018.05.29 svn.r3508 for OlexSys, GUI svn.r5506)
;
_audit_update_record
;
2018-09-21 deposited with the CCDC.
2018-10-11 downloaded from the CCDC.
;
_cell_angle_alpha 90
_cell_angle_beta 97.990(2)
_cell_angle_gamma 90
_cell_formula_units_Z 8
_cell_length_a 22.0340(5)
_cell_length_b 13.5207(3)
_cell_length_c 16.9997(4)
_cell_measurement_reflns_used 4318
_cell_measurement_temperature 293(2)
_cell_measurement_theta_max 74.0520
_cell_measurement_theta_min 4.4890
_cell_volume 5015.3(2)
_computing_cell_refinement
;
CrysAlisPro, Agilent Technologies,
Version 1.171.37.35 (release 13-08-2014 CrysAlis171 .NET)
(compiled Aug 13 2014,18:06:01)
;
_computing_data_collection
;
CrysAlisPro, Agilent Technologies,
Version 1.171.37.35 (release 13-08-2014 CrysAlis171 .NET)
(compiled Aug 13 2014,18:06:01)
;
_computing_data_reduction
;
CrysAlisPro, Agilent Technologies,
Version 1.171.37.35 (release 13-08-2014 CrysAlis171 .NET)
(compiled Aug 13 2014,18:06:01)
;
_computing_molecular_graphics 'Olex2 (Dolomanov et al., 2009)'
_computing_publication_material 'Olex2 (Dolomanov et al., 2009)'
_computing_structure_refinement 'ShelXL (Sheldrick, 2015)'
_computing_structure_solution 'ShelXT (Sheldrick, 2015)'
_diffrn_ambient_environment air
_diffrn_ambient_temperature 293(2)
_diffrn_detector 'CCD plate'
_diffrn_detector_area_resol_mean 5.2740
_diffrn_detector_type AtlasS2
_diffrn_measured_fraction_theta_full 0.999
_diffrn_measured_fraction_theta_max 0.999
_diffrn_measurement_details
;
#__ type_ start__ end____ width___ exp.time_
  1 omega  -46.00   14.00   1.0000    1.8600
omega____ theta____ kappa____ phi______ frames
    -      -38.5000   38.0000 -120.0000 60

#__ type_ start__ end____ width___ exp.time_
  2 omega  -44.00  -18.00   1.0000    1.8600
omega____ theta____ kappa____ phi______ frames
    -      -38.5000   38.0000 -150.0000 26

#__ type_ start__ end____ width___ exp.time_
  3 omega -114.00  -15.00   1.0000    1.8600
omega____ theta____ kappa____ phi______ frames
    -      -38.5000  -19.0000 -150.0000 99

#__ type_ start__ end____ width___ exp.time_
  4 omega   24.00   64.00   1.0000    1.8600
omega____ theta____ kappa____ phi______ frames
    -       43.1514 -125.0000  120.0000 40

#__ type_ start__ end____ width___ exp.time_
  5 omega   37.00   98.00   1.0000   15.4450
omega____ theta____ kappa____ phi______ frames
    -      106.0351  -45.0000 -120.0000 61

#__ type_ start__ end____ width___ exp.time_
  6 omega   59.00   90.00   1.0000   15.4450
omega____ theta____ kappa____ phi______ frames
    -      106.0351  -30.0000 -180.0000 31

#__ type_ start__ end____ width___ exp.time_
  7 omega   34.00   83.00   1.0000   15.4450
omega____ theta____ kappa____ phi______ frames
    -      106.0351  -30.0000   90.0000 49

#__ type_ start__ end____ width___ exp.time_
  8 omega   34.00   83.00   1.0000   15.4450
omega____ theta____ kappa____ phi______ frames
    -      106.0351  -30.0000  -60.0000 49

#__ type_ start__ end____ width___ exp.time_
  9 omega   55.00   85.00   1.0000   15.4450
omega____ theta____ kappa____ phi______ frames
    -      106.0351  -30.0000  -30.0000 30

#__ type_ start__ end____ width___ exp.time_
 10 omega   95.00  120.00   1.0000   15.4450
omega____ theta____ kappa____ phi______ frames
    -      106.0351  125.0000  120.0000 25

#__ type_ start__ end____ width___ exp.time_
 11 omega  137.00  169.00   1.0000   15.4450
omega____ theta____ kappa____ phi______ frames
    -      106.0351  125.0000  120.0000 32

#__ type_ start__ end____ width___ exp.time_
 12 omega   37.00   97.00   1.0000   15.4450
omega____ theta____ kappa____ phi______ frames
    -      106.0351  -45.0000   30.0000 60

#__ type_ start__ end____ width___ exp.time_
 13 omega   88.00  178.00   1.0000   15.4450
omega____ theta____ kappa____ phi______ frames
    -      106.0351   30.0000  120.0000 90
;
_diffrn_measurement_device 'four-circle diffractometer'
_diffrn_measurement_device_type 'SuperNova, Dual, Cu at zero, AtlasS2'
_diffrn_measurement_method '\w scans'
_diffrn_orient_matrix_UB_11 -0.0224750000
_diffrn_orient_matrix_UB_12 -0.0061660000
_diffrn_orient_matrix_UB_13 -0.0898022000
_diffrn_orient_matrix_UB_21 0.0473714000
_diffrn_orient_matrix_UB_22 0.0789118000
_diffrn_orient_matrix_UB_23 -0.0154869000
_diffrn_orient_matrix_UB_31 0.0472854000
_diffrn_orient_matrix_UB_32 -0.0819889000
_diffrn_orient_matrix_UB_33 -0.0081780000
_diffrn_radiation_monochromator mirror
_diffrn_radiation_probe x-ray
_diffrn_radiation_type CuK\a
_diffrn_radiation_wavelength 1.54184
_diffrn_reflns_av_R_equivalents 0.0544
_diffrn_reflns_av_unetI/netI 0.0729
_diffrn_reflns_Laue_measured_fraction_full 0.999
_diffrn_reflns_Laue_measured_fraction_max 0.999
_diffrn_reflns_limit_h_max 26
_diffrn_reflns_limit_h_min -25
_diffrn_reflns_limit_k_max 11
_diffrn_reflns_limit_k_min -16
_diffrn_reflns_limit_l_max 17
_diffrn_reflns_limit_l_min -20
_diffrn_reflns_number 9561
_diffrn_reflns_point_group_measured_fraction_full 0.999
_diffrn_reflns_point_group_measured_fraction_max 0.999
_diffrn_reflns_theta_full 67.079
_diffrn_reflns_theta_max 67.079
_diffrn_reflns_theta_min 3.846
_diffrn_source 'sealed X-ray tube'
_diffrn_source_type 'SuperNova (Cu) X-ray Source'
_exptl_absorpt_coefficient_mu 13.314
_exptl_absorpt_correction_T_max 1.00000
_exptl_absorpt_correction_T_min 0.17911
_exptl_absorpt_correction_type multi-scan
_exptl_absorpt_process_details
;
CrysAlisPro, Agilent Technologies,
Version 1.171.37.35 (release 13-08-2014 CrysAlis171 .NET)
(compiled Aug 13 2014,18:06:01)
Empirical absorption correction using spherical harmonics,
 implemented in SCALE3 ABSPACK scaling algorithm.
;
_exptl_crystal_colour Purple
_exptl_crystal_colour_primary Purple
_exptl_crystal_density_diffrn 1.485
_exptl_crystal_description block
_exptl_crystal_F_000 2236
_exptl_crystal_size_max 0.25
_exptl_crystal_size_mid 0.22
_exptl_crystal_size_min 0.2
_platon_squeeze_details
;
TITL A151020D  C 2/c        R = 0.09
CELL   22.0340   13.5207   16.9997     90.00     97.99     90.00
SPGR C2/c
# Solvent Accessible Volume =    1633.6
# Electrons Found in S.A.V. =     390.1
# Note: Atoms in Void as Cxxx and Qxxx all others
C101 0.844 0.240 0.189 !       3.53 eA-3
C102 0.656 0.296 0.046 !       2.23 eA-3
C103 0.828 0.444 0.101 !       2.00 eA-3
C104 0.228 0.085 0.473 !       1.51 eA-3
C105 0.373 0.438 0.077 !       1.44 eA-3
C106 0.320 0.389 0.067 !       1.43 eA-3
C107 0.631 0.055 0.018 !       1.39 eA-3
Q108 0.936 0.128 0.085 !       1.36 eA-3
Q109 0.306 0.226 0.018 !       1.34 eA-3
Q110 0.484 0.272 0.432 !       1.28 eA-3
C111 0.133 0.394 0.494 !       1.20 eA-3
C112 0.782 0.401 0.120 !       1.14 eA-3
C113 0.563 0.446 0.468 !       1.08 eA-3
Q114 0.344 0.154 0.465 !       1.08 eA-3
Q115 0.109 0.275 0.265 !       1.04 eA-3
C116 0.390 0.455 0.036 !       1.04 eA-3
C117 0.783 0.371 0.168 !       1.01 eA-3
Q118 0.943 0.137 0.185 !       0.95 eA-3
Q119 0.257 0.170 0.357 !       0.94 eA-3
Q120 0.805 0.468 0.343 !       0.94 eA-3
C121 0.135 0.304 0.339 !       0.91 eA-3
Q122 0.281 0.234 0.325 !       0.89 eA-3
C123 0.336 0.478 0.127 !       0.87 eA-3
C124 0.795 0.029 0.485 !       0.86 eA-3
C125 0.351 0.497 0.015 !       0.83 eA-3
Q126 0.665 0.104 0.288 !       0.83 eA-3
Q127 0.482 0.160 0.449 !       0.81 eA-3
Q128 0.273 0.184 0.378 !       0.80 eA-3
Q129 0.251 0.139 0.216 !       0.80 eA-3
Q130 0.736 0.172 0.187 !       0.79 eA-3
Q131 0.500 0.109 0.256 !       0.79 eA-3
Q132 0.201 0.437 0.240 !       0.77 eA-3
C133 0.579 0.495 0.016 !       0.77 eA-3
Q134 0.743 0.341 0.136 !       0.76 eA-3
C135 0.236 0.024 0.469 !       0.75 eA-3
Q136 0.087 0.231 0.101 !       0.74 eA-3
C137 0.679 0.500 0.416 !       0.73 eA-3
C138 0.182 0.059 0.374 !       0.73 eA-3
C139 0.165 0.216 0.455 !       0.73 eA-3
C140 0.828 0.020 0.058 !       0.73 eA-3
Q141 0.147 0.084 0.468 !       0.73 eA-3
C142 0.305 0.371 0.483 !       0.72 eA-3
Q143 0.186 0.615 0.485 !       0.72 eA-3
Q144 0.686 0.115 0.485 !       0.72 eA-3
C145 0.696 0.079 0.029 !       0.70 eA-3
Q146 0.367 0.384 0.430 !       0.70 eA-3
C147 0.172 0.147 0.481 !       0.68 eA-3
Q148 0.656 0.304 0.210 !       0.66 eA-3
Q149 0.188 0.131 0.359 !       0.66 eA-3
Q150 0.810 0.455 0.224 !       0.66 eA-3
C151 0.172 0.343 0.328 !       0.66 eA-3
C152 0.292 0.344 0.433 !       0.65 eA-3
C153 0.220 0.249 0.504 !       0.65 eA-3
Q154 0.954 0.393 0.114 !       0.64 eA-3
Q155 0.157 0.058 0.159 !       0.64 eA-3
Q156 0.290 0.114 0.465 !       0.63 eA-3
Q157 0.843 0.067 0.347 !       0.63 eA-3
Q158 0.304 0.185 0.231 !       0.62 eA-3
Q159 0.009 0.458 0.312 !       0.62 eA-3
Q160 0.132 0.190 0.035 !       0.61 eA-3
Q161 0.984 0.454 0.109 !       0.61 eA-3
Q162 0.602 0.343 0.388 !       0.61 eA-3
Q163 0.266 0.124 0.398 !       0.60 eA-3
Q164 0.283 0.228 0.059 !       0.60 eA-3
Q165 0.992 0.315 0.357 !       0.59 eA-3
Q166 0.865 0.158 0.344 !       0.59 eA-3
Q167 0.735 0.040 0.096 !       0.59 eA-3
C168 0.179 0.159 0.418 !       0.59 eA-3
C169 0.266 0.310 0.479 !       0.58 eA-3
Q170 0.445 0.466 0.248 !       0.58 eA-3
C171 0.118 0.111 0.003 !       0.58 eA-3
Q172 0.088 0.288 0.037 !       0.58 eA-3
Q173 0.758 0.485 0.441 !       0.58 eA-3
Q174 0.126 0.232 0.159 !       0.58 eA-3
Q175 0.101 0.095 0.149 !       0.57 eA-3
Q176 0.303 0.172 0.360 !       0.57 eA-3
Q177 0.713 0.114 0.179 !       0.56 eA-3
C178 0.143 0.279 0.442 !       0.56 eA-3
Q179 0.548 0.159 0.400 !       0.56 eA-3
Q180 0.899 0.449 0.201 !       0.56 eA-3
Q181 0.907 0.356 0.374 !       0.55 eA-3
Q182 0.648 0.236 0.279 !       0.55 eA-3
Q183 0.009 0.308 0.212 !       0.54 eA-3
Q184 0.226 0.121 0.402 !       0.54 eA-3
Q185 0.010 0.074 0.009 !       0.54 eA-3
Q186 0.257 0.426 0.351 !       0.54 eA-3
Q187 0.898 0.377 0.194 !       0.53 eA-3
Q188 0.345 0.181 0.136 !       0.53 eA-3
Q189 0.569 0.120 0.483 !       0.53 eA-3
Q190 0.798 0.032 0.164 !       0.53 eA-3
Q191 0.740 0.254 0.076 !       0.52 eA-3
C192 0.624 0.453 0.016 !       0.52 eA-3
Q193 0.991 0.390 0.189 !       0.52 eA-3
Q194 0.614 0.185 0.312 !       0.51 eA-3
Q195 0.791 0.111 0.465 !       0.51 eA-3
Q196 0.842 0.270 0.378 !       0.51 eA-3
Q197 0.234 0.486 0.358 !       0.51 eA-3
Q198 0.376 0.071 0.310 !       0.51 eA-3
C199 0.799 0.142 0.053 !       0.51 eA-3
;
_refine_diff_density_max 0.849
_refine_diff_density_min -0.593
_refine_diff_density_rms 0.100
_refine_ls_extinction_method none
_refine_ls_goodness_of_fit_ref 1.032
_refine_ls_hydrogen_treatment constr
_refine_ls_matrix_type full
_refine_ls_number_parameters 297
_refine_ls_number_reflns 4477
_refine_ls_number_restraints 54
_refine_ls_restrained_S_all 1.107
_refine_ls_R_factor_all 0.0808
_refine_ls_R_factor_gt 0.0575
_refine_ls_shift/su_max 0.001
_refine_ls_shift/su_mean 0.000
_refine_ls_structure_factor_coef Fsqd
_refine_ls_weighting_details 'w=1/[\s^2^(Fo^2^)+(0.0907P)^2^+2.2383P] where P=(Fo^2^+2Fc^2^)/3'
_refine_ls_weighting_scheme calc
_refine_ls_wR_factor_gt 0.1463
_refine_ls_wR_factor_ref 0.1561
_reflns_Friedel_coverage 0.000
_reflns_number_gt 3239
_reflns_number_total 4477
_reflns_threshold_expression 'I > 2\s(I)'
_cod_data_source_file c8tc03356k2.cif
_cod_data_source_block a151020d_sq
_cod_original_formula_sum 'C12 H11 Co2.50 N11 O6.50'
_cod_database_code 7237472
_shelx_shelxl_version_number 2014/7
_shelx_space_group_comment
;
The symmetry employed for this shelxl refinement is uniquely defined
by the following loop, which should always be used as a source of
symmetry information in preference to the above space-group names.
They are only intended as comments.
;
_shelx_estimated_absorpt_t_max 0.176
_shelx_estimated_absorpt_t_min 0.136
_reflns_odcompleteness_completeness 99.87
_reflns_odcompleteness_iscentric 1
_reflns_odcompleteness_theta 66.97
_olex2_refinement_description
;
1. Fixed Uiso
 At 1.2 times of:
  All C(H) groups, All N(H,H) groups
 At 1.5 times of:
  All O(H,H) groups
2. Uiso/Uaniso restraints and constraints
Uanis(N2) \\sim Ueq: with sigma of 0.005 and sigma for terminal atoms of 0.01
Uanis(N10) \\sim Ueq, Uanis(N9) \\sim Ueq, Uanis(O6) \\sim Ueq: with sigma of
0.005 and sigma for terminal atoms of 0.005
Uanis(N5) \\sim Ueq, Uanis(N4) \\sim Ueq: with sigma of 0.005 and sigma for
terminal atoms of 0.005
Uanis(O4) \\sim Ueq, Uanis(O2) \\sim Ueq: with sigma of 0.005 and sigma for
terminal atoms of 0.005
Uanis(O7W) \\sim Ueq: with sigma of 0.005 and sigma for terminal atoms of 0.01
3. Others
 Fixed Sof: O7W(0.5) H7WA(0.5) H7WB(0.5)
4.a Riding coordinates:
 O7W(H7WA,H7WB)
4.b Rotating group:
 N4(H4A,H4B), N5(H5A,H5B), N10(H10A,H10B)
4.c Aromatic/amide H refined with riding coordinates:
 C6(H6), C8(H8)
4.d X=CH2 refined with riding coordinates:
 N9(H9A,H9B)
;
_platon_squeeze_void_probe_radius 1.20
_olex2_submission_special_instructions 'No special instructions were received'

loop_
_space_group_symop_operation_xyz
'x, y, z'
'-x, y, -z+1/2'
'x+1/2, y+1/2, z'
'-x+1/2, y+1/2, -z+1/2'
'-x, -y, -z'
'x, -y, z-1/2'
'-x+1/2, -y+1/2, -z'
'x+1/2, -y+1/2, z-1/2'

loop_
_atom_site_label
_atom_site_type_symbol
_atom_site_fract_x
_atom_site_fract_y
_atom_site_fract_z
_atom_site_U_iso_or_equiv
_atom_site_adp_type
_atom_site_occupancy
_atom_site_site_symmetry_order
_atom_site_calc_flag
_atom_site_refinement_flags_posn
_atom_site_refinement_flags_adp
_atom_site_refinement_flags_occupancy
Co1 Co 0.5000 0.82506(8) 0.7500 0.0184(3) Uani 1 2 d S T P
Co2 Co 0.33720(3) 0.82342(6) 0.72114(5) 0.0231(2) Uani 1 1 d . . .
Co3 Co 0.41131(3) 0.21100(6) 0.88937(5) 0.0228(2) Uani 1 1 d . . .
O1 O 0.30865(15) 0.2446(3) 0.8611(2) 0.0292(8) Uani 1 1 d . . .
O2 O 0.24551(16) 0.3722(3) 0.8259(3) 0.0399(10) Uani 1 1 d . U .
O3 O 0.50525(15) 0.2526(3) 0.8844(2) 0.0315(8) Uani 1 1 d . . .
O4 O 0.5640(2) 0.3788(4) 0.8559(4) 0.0671(15) Uani 1 1 d . U .
O5 O 0.4421(2) 0.7066(3) 0.7895(3) 0.0472(11) Uani 1 1 d . . .
O6 O 0.3431(2) 0.6840(4) 0.7513(3) 0.0558(13) Uani 1 1 d . U .
O7W O 0.2787(4) 0.8206(7) 0.8304(6) 0.052(2) Uani 0.5 1 d . U .
H7WA H 0.2932 0.8285 0.8837 0.078 Uiso 0.5 1 d R . .
H7WB H 0.2492 0.7802 0.8381 0.078 Uiso 0.5 1 d R . .
N1 N 0.44473(17) 0.9337(3) 0.7948(2) 0.0243(9) Uani 1 1 d . . .
N2 N 0.38007(17) 0.9335(3) 0.7826(3) 0.0255(9) Uani 1 1 d . U .
N3 N 0.41085(18) 1.0762(3) 0.8403(3) 0.0284(10) Uani 1 1 d . . .
N4 N 0.51874(19) 1.0459(4) 0.8565(3) 0.0391(12) Uani 1 1 d . U .
H4A H 0.5428 1.0245 0.8243 0.047 Uiso 1 1 d GR . .
H4B H 0.5210 1.1096 0.8589 0.047 Uiso 1 1 d GR . .
N5 N 0.3029(2) 1.0436(5) 0.8070(4) 0.0516(15) Uani 1 1 d . U .
H5A H 0.2856 1.0044 0.8373 0.062 Uiso 1 1 d GR . .
H5B H 0.2999 1.1037 0.8232 0.062 Uiso 1 1 d GR . .
N6 N 0.44680(17) 0.8133(4) 0.6378(2) 0.0268(10) Uani 1 1 d . . .
N7 N 0.38315(18) 0.8258(4) 0.6269(3) 0.0274(10) Uani 1 1 d . . .
N8 N 0.41322(18) 0.8068(3) 0.5075(3) 0.0275(10) Uani 1 1 d . . .
N9 N 0.5203(2) 0.7921(5) 0.5512(3) 0.0571(15) Uani 1 1 d . U .
H9A H 0.5502 0.7915 0.5895 0.068 Uiso 1 1 calc R . .
H9B H 0.5273 0.7856 0.5029 0.068 Uiso 1 1 calc R . .
N10 N 0.3079(3) 0.8419(6) 0.5139(4) 0.0621(17) Uani 1 1 d . U .
H10A H 0.2875 0.7874 0.5074 0.075 Uiso 1 1 d GR . .
H10B H 0.2902 0.8809 0.5438 0.075 Uiso 1 1 d GR . .
N11 N 0.40542(17) 0.3535(3) 0.8522(3) 0.0246(9) Uani 1 1 d . . .
C1 C 0.4604(2) 1.0190(4) 0.8298(3) 0.0272(11) Uani 1 1 d . . .
C2 C 0.3628(2) 1.0185(4) 0.8099(3) 0.0312(12) Uani 1 1 d . . .
C3 C 0.4620(2) 0.8031(4) 0.5668(3) 0.0288(12) Uani 1 1 d . . .
C4 C 0.3658(2) 0.8220(5) 0.5491(3) 0.0310(12) Uani 1 1 d . . .
C5 C 0.4569(2) 0.4034(4) 0.8471(3) 0.0314(12) Uani 1 1 d . . .
C6 C 0.4559(2) 0.5025(4) 0.8260(3) 0.0329(13) Uani 1 1 d . . .
H6 H 0.4922 0.5370 0.8244 0.039 Uiso 1 1 calc R . .
C7 C 0.3997(2) 0.5494(4) 0.8074(3) 0.0317(12) Uani 1 1 d . . .
C8 C 0.3465(2) 0.4950(4) 0.8127(4) 0.0335(13) Uani 1 1 d . . .
H8 H 0.3082 0.5245 0.8011 0.040 Uiso 1 1 calc R . .
C9 C 0.3515(2) 0.3989(4) 0.8348(3) 0.0271(11) Uani 1 1 d . . .
C10 C 0.2975(2) 0.3314(4) 0.8414(3) 0.0269(12) Uani 1 1 d . . .
C11 C 0.5142(2) 0.3408(5) 0.8642(4) 0.0370(14) Uani 1 1 d . . .
C12 C 0.3956(2) 0.6554(4) 0.7806(3) 0.0326(13) Uani 1 1 d . . .

loop_
_atom_site_aniso_label
_atom_site_aniso_U_11
_atom_site_aniso_U_22
_atom_site_aniso_U_33
_atom_site_aniso_U_23
_atom_site_aniso_U_13
_atom_site_aniso_U_12
Co1 0.0077(4) 0.0178(6) 0.0283(5) 0.000 -0.0029(4) 0.000
Co2 0.0123(3) 0.0195(4) 0.0358(4) -0.0017(3) -0.0027(3) -0.0009(3)
Co3 0.0165(4) 0.0183(4) 0.0334(4) 0.0002(3) 0.0023(3) 0.0000(3)
O1 0.0199(17) 0.022(2) 0.044(2) 0.0050(16) -0.0005(15) -0.0037(15)
O2 0.0154(16) 0.031(2) 0.072(3) 0.0030(19) -0.0005(17) 0.0017(15)
O3 0.0159(16) 0.027(2) 0.052(2) 0.0035(18) 0.0058(15) 0.0021(15)
O4 0.026(2) 0.059(3) 0.118(4) 0.027(3) 0.015(2) 0.001(2)
O5 0.052(3) 0.035(3) 0.052(3) 0.010(2) 0.000(2) -0.024(2)
O6 0.041(2) 0.038(3) 0.086(3) 0.020(2) 0.001(2) 0.0042(19)
O7W 0.049(5) 0.046(5) 0.064(5) 0.000(4) 0.020(4) -0.014(4)
N1 0.0098(17) 0.028(2) 0.034(2) -0.0046(19) 0.0011(16) 0.0004(17)
N2 0.0113(17) 0.027(2) 0.037(2) -0.0084(18) -0.0014(16) 0.0018(16)
N3 0.0152(18) 0.029(3) 0.039(2) -0.0121(19) -0.0032(17) 0.0006(18)
N4 0.0197(19) 0.029(3) 0.067(3) -0.017(2) 0.000(2) -0.0005(18)
N5 0.028(2) 0.043(3) 0.084(3) -0.022(3) 0.006(2) 0.003(2)
N6 0.0103(17) 0.042(3) 0.026(2) -0.0034(19) -0.0025(16) -0.0010(17)
N7 0.0125(18) 0.036(3) 0.031(2) -0.0040(19) -0.0049(16) 0.0027(18)
N8 0.0180(19) 0.031(3) 0.032(2) 0.0016(18) -0.0004(17) 0.0052(18)
N9 0.026(2) 0.098(4) 0.046(3) -0.007(3) 0.001(2) 0.002(3)
N10 0.033(2) 0.095(4) 0.057(3) -0.012(3) 0.000(2) 0.017(3)
N11 0.0130(19) 0.020(2) 0.040(2) 0.0078(18) 0.0009(17) 0.0021(16)
C1 0.013(2) 0.028(3) 0.040(3) -0.003(2) -0.002(2) -0.002(2)
C2 0.016(2) 0.033(3) 0.043(3) -0.013(2) -0.001(2) 0.000(2)
C3 0.016(2) 0.036(3) 0.033(3) -0.002(2) -0.001(2) 0.001(2)
C4 0.016(2) 0.045(4) 0.032(3) -0.006(2) -0.001(2) 0.007(2)
C5 0.012(2) 0.037(3) 0.044(3) 0.007(2) 0.000(2) -0.004(2)
C6 0.018(2) 0.026(3) 0.055(3) 0.012(3) 0.005(2) -0.007(2)
C7 0.022(2) 0.024(3) 0.049(3) 0.009(2) 0.001(2) -0.004(2)
C8 0.012(2) 0.030(3) 0.057(4) 0.014(3) 0.000(2) -0.002(2)
C9 0.012(2) 0.026(3) 0.042(3) 0.004(2) 0.000(2) 0.003(2)
C10 0.012(2) 0.034(3) 0.035(3) 0.001(2) 0.004(2) -0.004(2)
C11 0.015(2) 0.035(4) 0.060(4) 0.009(3) 0.003(2) 0.002(2)
C12 0.028(3) 0.028(3) 0.041(3) 0.007(2) 0.005(2) -0.001(2)

loop_
_atom_type_symbol
_atom_type_description
_atom_type_scat_dispersion_real
_atom_type_scat_dispersion_imag
_atom_type_scat_source
C C 0.0181 0.0091 'International Tables Vol C Tables 4.2.6.8 and 6.1.1.4'
H H 0.0000 0.0000 'International Tables Vol C Tables 4.2.6.8 and 6.1.1.4'
Co Co -2.3653 3.6143 'International Tables Vol C Tables 4.2.6.8 and 6.1.1.4'
N N 0.0311 0.0180 'International Tables Vol C Tables 4.2.6.8 and 6.1.1.4'
O O 0.0492 0.0322 'International Tables Vol C Tables 4.2.6.8 and 6.1.1.4'

loop_
_geom_angle_atom_site_label_1
_geom_angle_atom_site_label_2
_geom_angle_atom_site_label_3
_geom_angle
_geom_angle_site_symmetry_1
_geom_angle_site_symmetry_3
O5 Co1 O5 87.1(3) 2_656 .
N1 Co1 O5 176.36(17) 2_656 .
N1 Co1 O5 90.49(18) 2_656 2_656
N1 Co1 O5 90.49(18) . .
N1 Co1 O5 176.36(17) . 2_656
N1 Co1 N1 92.1(2) 2_656 .
N6 Co1 O5 86.71(17) 2_656 .
N6 Co1 O5 87.02(17) 2_656 2_656
N6 Co1 O5 87.02(17) . .
N6 Co1 O5 86.72(17) . 2_656
N6 Co1 N1 95.88(16) . .
N6 Co1 N1 95.88(16) 2_656 2_656
N6 Co1 N1 90.13(17) 2_656 .
N6 Co1 N1 90.13(17) . 2_656
N6 Co1 N6 171.3(3) . 2_656
O2 Co2 O7W 76.0(3) 4_556 .
O2 Co2 N7 101.98(18) 4_556 .
O6 Co2 O2 116.59(18) . 4_556
O6 Co2 O7W 78.8(3) . .
O6 Co2 N2 125.3(2) . .
O6 Co2 N7 101.6(2) . .
N2 Co2 O2 107.76(17) . 4_556
N2 Co2 O7W 82.7(3) . .
N2 Co2 N7 98.74(18) . .
N7 Co2 O7W 177.8(3) . .
O3 Co3 O1 149.79(14) . .
N3 Co3 O1 98.36(15) 1_545 .
N3 Co3 O3 99.80(16) 1_545 .
N3 Co3 N8 107.68(19) 1_545 6_566
N3 Co3 N11 137.60(19) 1_545 .
N8 Co3 O1 96.65(15) 6_566 .
N8 Co3 O3 100.55(16) 6_566 .
N8 Co3 N11 114.59(19) 6_566 .
N11 Co3 O1 74.19(14) . .
N11 Co3 O3 76.10(15) . .
C10 O1 Co3 113.5(3) . .
C10 O2 Co2 133.5(4) . 4_546
C11 O3 Co3 116.3(3) . .
C12 O5 Co1 151.4(4) . .
C12 O6 Co2 115.2(4) . .
N2 N1 Co1 124.4(3) . .
C1 N1 Co1 129.8(3) . .
C1 N1 N2 105.3(4) . .
N1 N2 Co2 118.5(3) . .
C2 N2 Co2 134.7(3) . .
C2 N2 N1 106.3(4) . .
C1 N3 Co3 127.6(3) . 1_565
C2 N3 Co3 129.8(4) . 1_565
C2 N3 C1 102.6(4) . .
N7 N6 Co1 122.3(3) . .
C3 N6 Co1 131.7(3) . .
C3 N6 N7 105.8(4) . .
N6 N7 Co2 119.9(3) . .
C4 N7 Co2 133.4(3) . .
C4 N7 N6 105.8(4) . .
C3 N8 Co3 129.4(3) . 6_565
C4 N8 Co3 128.7(3) . 6_565
C4 N8 C3 101.9(4) . .
C5 N11 Co3 118.9(3) . .
C5 N11 C9 119.6(5) . .
C9 N11 Co3 121.5(3) . .
N1 C1 N3 112.9(4) . .
N1 C1 N4 124.2(5) . .
N4 C1 N3 122.8(5) . .
N2 C2 N3 112.9(4) . .
N2 C2 N5 122.2(5) . .
N3 C2 N5 124.9(5) . .
N6 C3 N8 113.6(4) . .
N6 C3 N9 124.5(5) . .
N9 C3 N8 121.9(5) . .
N7 C4 N8 113.0(4) . .
N7 C4 N10 123.6(5) . .
N8 C4 N10 123.1(5) . .
N11 C5 C6 121.5(5) . .
N11 C5 C11 113.5(5) . .
C6 C5 C11 124.9(5) . .
C5 C6 C7 118.8(5) . .
C6 C7 C8 118.3(5) . .
C6 C7 C12 121.2(5) . .
C8 C7 C12 120.5(5) . .
C9 C8 C7 119.3(5) . .
N11 C9 C8 122.5(5) . .
N11 C9 C10 113.0(5) . .
C8 C9 C10 124.4(4) . .
O1 C10 O2 127.5(5) . .
O1 C10 C9 117.6(4) . .
O2 C10 C9 114.8(5) . .
O3 C11 C5 115.0(5) . .
O4 C11 O3 126.6(5) . .
O4 C11 C5 118.4(6) . .
O5 C12 O6 125.6(6) . .
O5 C12 C7 119.2(5) . .
O6 C12 C7 115.2(5) . .

loop_
_geom_bond_atom_site_label_1
_geom_bond_atom_site_label_2
_geom_bond_distance
_geom_bond_site_symmetry_2
Co1 O5 2.209(4) .
Co1 O5 2.209(4) 2_656
Co1 N1 2.116(4) .
Co1 N1 2.116(4) 2_656
Co1 N6 2.101(4) 2_656
Co1 N6 2.101(4) .
Co2 O2 1.998(4) 4_556
Co2 O6 1.952(5) .
Co2 O7W 2.404(9) .
Co2 N2 1.981(4) .
Co2 N7 2.011(4) .
Co3 O1 2.292(3) .
Co3 O3 2.158(3) .
Co3 N3 2.003(5) 1_545
Co3 N8 2.018(4) 6_566
Co3 N11 2.026(4) .
O1 C10 1.236(7) .
O2 Co2 1.998(4) 4_546
O2 C10 1.265(6) .
O3 C11 1.263(7) .
O4 C11 1.237(7) .
O5 C12 1.227(7) .
O6 C12 1.255(7) .
N1 N2 1.411(5) .
N1 C1 1.321(7) .
N2 C2 1.316(7) .
N3 Co3 2.003(5) 1_565
N3 C1 1.370(7) .
N3 C2 1.358(7) .
N4 C1 1.352(6) .
N5 C2 1.358(7) .
N6 N7 1.399(5) .
N6 C3 1.305(7) .
N7 C4 1.326(7) .
N8 Co3 2.018(4) 6_565
N8 C3 1.369(6) .
N8 C4 1.355(7) .
N9 C3 1.354(7) .
N10 C4 1.360(7) .
N11 C5 1.333(6) .
N11 C9 1.334(6) .
C5 C6 1.387(8) .
C5 C11 1.513(7) .
C6 C7 1.389(7) .
C7 C8 1.395(7) .
C7 C12 1.504(8) .
C8 C9 1.353(8) .
C9 C10 1.514(7) .

loop_
_geom_torsion_atom_site_label_1
_geom_torsion_atom_site_label_2
_geom_torsion_atom_site_label_3
_geom_torsion_atom_site_label_4
_geom_torsion
_geom_torsion_site_symmetry_1
Co1 O5 C12 O6 -35.7(14) .
Co1 O5 C12 C7 145.3(7) .
Co1 N1 N2 Co2 1.1(5) .
Co1 N1 N2 C2 -171.8(4) .
Co1 N1 C1 N3 171.1(3) .
Co1 N1 C1 N4 -12.1(8) .
Co1 N6 N7 Co2 -14.7(6) .
Co1 N6 N7 C4 174.7(4) .
Co1 N6 C3 N8 -174.6(4) .
Co1 N6 C3 N9 3.8(10) .
Co2 O2 C10 O1 -31.8(9) 4_546
Co2 O2 C10 C9 148.6(4) 4_546
Co2 O6 C12 O5 -1.9(9) .
Co2 O6 C12 C7 177.2(4) .
Co2 N2 C2 N3 -171.7(4) .
Co2 N2 C2 N5 8.2(10) .
Co2 N7 C4 N8 -168.1(4) .
Co2 N7 C4 N10 18.7(10) .
Co3 O1 C10 O2 -176.6(5) .
Co3 O1 C10 C9 3.1(6) .
Co3 O3 C11 O4 -178.2(6) .
Co3 O3 C11 C5 0.2(7) .
Co3 N3 C1 N1 -179.4(4) 1_565
Co3 N3 C1 N4 3.7(8) 1_565
Co3 N3 C2 N2 -179.9(4) 1_565
Co3 N3 C2 N5 0.2(9) 1_565
Co3 N8 C3 N6 -176.9(4) 6_565
Co3 N8 C3 N9 4.6(9) 6_565
Co3 N8 C4 N7 176.9(4) 6_565
Co3 N8 C4 N10 -9.9(10) 6_565
Co3 N11 C5 C6 -176.6(4) .
Co3 N11 C5 C11 5.0(7) .
Co3 N11 C9 C8 177.5(5) .
Co3 N11 C9 C10 -3.4(6) .
N1 N2 C2 N3 -0.5(6) .
N1 N2 C2 N5 179.4(6) .
N2 N1 C1 N3 -1.2(6) .
N2 N1 C1 N4 175.6(5) .
N6 N7 C4 N8 0.6(7) .
N6 N7 C4 N10 -172.6(6) .
N7 N6 C3 N8 -0.5(7) .
N7 N6 C3 N9 178.0(6) .
N11 C5 C6 C7 -2.0(9) .
N11 C5 C11 O3 -3.3(8) .
N11 C5 C11 O4 175.3(6) .
N11 C9 C10 O1 -0.2(7) .
N11 C9 C10 O2 179.5(5) .
C1 N1 N2 Co2 174.0(4) .
C1 N1 N2 C2 1.0(6) .
C1 N3 C2 N2 -0.3(6) .
C1 N3 C2 N5 179.8(6) .
C2 N3 C1 N1 1.0(6) .
C2 N3 C1 N4 -175.9(6) .
C3 N6 N7 Co2 170.5(4) .
C3 N6 N7 C4 -0.1(6) .
C3 N8 C4 N7 -0.9(7) .
C3 N8 C4 N10 172.4(6) .
C4 N8 C3 N6 0.8(7) .
C4 N8 C3 N9 -177.7(6) .
C5 N11 C9 C8 -0.5(9) .
C5 N11 C9 C10 178.5(5) .
C5 C6 C7 C8 1.5(9) .
C5 C6 C7 C12 -177.2(5) .
C6 C5 C11 O3 178.4(6) .
C6 C5 C11 O4 -3.1(10) .
C6 C7 C8 C9 -0.6(9) .
C6 C7 C12 O5 -13.8(9) .
C6 C7 C12 O6 167.0(6) .
C7 C8 C9 N11 0.1(9) .
C7 C8 C9 C10 -178.8(5) .
C8 C7 C12 O5 167.4(6) .
C8 C7 C12 O6 -11.7(9) .
C8 C9 C10 O1 178.8(6) .
C8 C9 C10 O2 -1.5(8) .
C9 N11 C5 C6 1.5(9) .
C9 N11 C5 C11 -176.9(5) .
C11 C5 C6 C7 176.2(6) .
C12 C7 C8 C9 178.2(6) .

loop_
_platon_squeeze_void_nr
_platon_squeeze_void_average_x
_platon_squeeze_void_average_y
_platon_squeeze_void_average_z
_platon_squeeze_void_volume
_platon_squeeze_void_count_electrons
_platon_squeeze_void_content
1 0.002 -0.002 0.000 790 201 ' '
2 0.073 0.073 0.500 790 201 ' '
